data_1501956
loop_
_publ_author_name
'Jia, Zhen-Xin'
'Luo, Yong-Chun'
'Xu, Peng-Fei'

_publ_section_title
;
 Highly enantioselective synthesis of polysubstituted tetrahydroquinolines
 via organocatalytic Michael/Aza-Henry tandem reactions.
;
_journal_issue 5
_journal_name_full 'Organic letters'
_journal_page_first 832
_journal_page_last 835
_journal_paper_doi 10.1021/ol103069d
_journal_volume 13
_journal_year 2011
_chemical_absolute_configuration none
_chemical_formula_sum 'C25 H23 Br Cl2 N2 O3'
_chemical_formula_weight 550.26
_chemical_name_systematic
; 
 ? 
;
_space_group_IT_number 19
_symmetry_cell_setting orthorhombic
_symmetry_space_group_name_Hall 'P 2ac 2ab'
_symmetry_space_group_name_H-M 'P 21 21 21'
_atom_sites_solution_hydrogens geom
_atom_sites_solution_primary direct
_atom_sites_solution_secondary difmap
_audit_creation_method SHELXL-97
_cell_angle_alpha 90.00
_cell_angle_beta 90.00
_cell_angle_gamma 90.00
_cell_formula_units_Z 4
_cell_length_a 7.740(6)
_cell_length_b 13.342(10)
_cell_length_c 24.640(18)
_cell_measurement_reflns_used 1702
_cell_measurement_temperature 296(2)
_cell_measurement_theta_max 16.71
_cell_measurement_theta_min 2.76
_cell_volume 2545(3)
_computing_cell_refinement 'Bruker SAINT'
_computing_data_collection 'Bruker APEX2'
_computing_data_reduction 'Bruker SAINT'
_computing_molecular_graphics 'Bruker SHELXTL'
_computing_publication_material 'Bruker SHELXTL'
_computing_structure_refinement 'SHELXL-97 (Sheldrick, 2008)'
_computing_structure_solution 'SHELXS-97 (Sheldrick, 2008)'
_diffrn_ambient_temperature 296(2)
_diffrn_measured_fraction_theta_full 0.996
_diffrn_measured_fraction_theta_max 0.996
_diffrn_measurement_device_type 'Bruker APEX-II CCD'
_diffrn_measurement_method '\f and \w scans'
_diffrn_radiation_monochromator graphite
_diffrn_radiation_source 'fine-focus sealed tube'
_diffrn_radiation_type MoK\a
_diffrn_radiation_wavelength 0.71073
_diffrn_reflns_av_R_equivalents 0.0771
_diffrn_reflns_av_sigmaI/netI 0.1301
_diffrn_reflns_limit_h_max 9
_diffrn_reflns_limit_h_min -9
_diffrn_reflns_limit_k_max 14
_diffrn_reflns_limit_k_min -16
_diffrn_reflns_limit_l_max 29
_diffrn_reflns_limit_l_min -24
_diffrn_reflns_number 11812
_diffrn_reflns_theta_full 25.49
_diffrn_reflns_theta_max 25.49
_diffrn_reflns_theta_min 2.76
_exptl_absorpt_coefficient_mu 1.854
_exptl_absorpt_correction_T_max 0.6442
_exptl_absorpt_correction_T_min 0.5884
_exptl_absorpt_correction_type multi-scan
_exptl_absorpt_process_details SADABS
_exptl_crystal_colour yellow
_exptl_crystal_density_diffrn 1.436
_exptl_crystal_density_method 'not measured'
_exptl_crystal_description block
_exptl_crystal_F_000 1120
_exptl_crystal_size_max 0.32
_exptl_crystal_size_mid 0.30
_exptl_crystal_size_min 0.26
_refine_diff_density_max 0.244
_refine_diff_density_min -0.247
_refine_diff_density_rms 0.047
_refine_ls_abs_structure_details 'Flack H D (1983), Acta Cryst. A39, 876-881'
_refine_ls_abs_structure_Flack 0.022(14)
_refine_ls_extinction_method none
_refine_ls_goodness_of_fit_ref 0.961
_refine_ls_hydrogen_treatment mixed
_refine_ls_matrix_type full
_refine_ls_number_parameters 303
_refine_ls_number_reflns 4703
_refine_ls_number_restraints 0
_refine_ls_restrained_S_all 0.961
_refine_ls_R_factor_all 0.1635
_refine_ls_R_factor_gt 0.0498
_refine_ls_shift/su_max 0.001
_refine_ls_shift/su_mean 0.000
_refine_ls_structure_factor_coef Fsqd
_refine_ls_weighting_details 'calc w=1/[\s^2^(Fo^2^)+(0.0483P)^2^+0.0000P] where P=(Fo^2^+2Fc^2^)/3'
_refine_ls_weighting_scheme calc
_refine_ls_wR_factor_gt 0.1063
_refine_ls_wR_factor_ref 0.1426
_reflns_number_gt 2076
_reflns_number_total 4703
_reflns_threshold_expression >2sigma(I)
_cod_data_source_file ol103069d_si_002.cif
_cod_data_source_block p212121
_cod_depositor_comments
;
The following automatic conversions were performed:

'_symmetry_cell_setting' value 'Orthorhombic' changed to
'orthorhombic' according to
/home/saulius/struct/CIF-dictionaries/cif_core.dic dictionary named
'cif_core.dic' version 2.4.1 from 2010-06-29.

Automatic conversion script
Id: cif_fix_values 1715 2011-07-08 13:25:40Z adriana 
;
_cod_original_sg_symbol_H-M P2(1)2(1)2(1)
_cod_database_code 1501956

loop_
_symmetry_equiv_pos_as_xyz
'x, y, z'
'-x+1/2, -y, z+1/2'
'-x, y+1/2, -z+1/2'
'x+1/2, -y+1/2, -z'

loop_
_atom_site_label
_atom_site_type_symbol
_atom_site_fract_x
_atom_site_fract_y
_atom_site_fract_z
_atom_site_U_iso_or_equiv
_atom_site_adp_type
_atom_site_occupancy
_atom_site_symmetry_multiplicity
_atom_site_calc_flag
_atom_site_refinement_flags
Br1 Br 1.07554(12) 0.53988(7) 0.87982(3) 0.1104(4) Uani 1 1 d .
C1 C 1.2505(8) 0.5251(4) 0.8283(3) 0.0599(17) Uani 1 1 d .
C2 C 1.4077(13) 0.4903(5) 0.8451(4) 0.090(2) Uani 1 1 d .
H2 H 1.4257 0.4771 0.8817 0.108 Uiso 1 1 calc R
C3 C 1.5384(11) 0.4746(5) 0.8091(5) 0.094(3) Uani 1 1 d .
H3 H 1.6445 0.4504 0.8210 0.112 Uiso 1 1 calc R
C4 C 1.5130(9) 0.4942(5) 0.7564(4) 0.081(2) Uani 1 1 d .
H4 H 1.6010 0.4820 0.7316 0.097 Uiso 1 1 calc R
C5 C 1.3577(8) 0.5324(4) 0.7388(3) 0.0692(18) Uani 1 1 d .
H5 H 1.3437 0.5481 0.7023 0.083 Uiso 1 1 calc R
C6 C 1.2228(8) 0.5476(4) 0.7741(3) 0.0525(15) Uani 1 1 d .
C7 C 1.0523(7) 0.5879(4) 0.7550(2) 0.0519(15) Uani 1 1 d .
H7 H 0.9605 0.5550 0.7758 0.062 Uiso 1 1 calc R
C8 C 1.0371(6) 0.7006(4) 0.7638(2) 0.0449(15) Uani 1 1 d .
H8 H 1.0513 0.7135 0.8027 0.054 Uiso 1 1 calc R
C9 C 0.8570(6) 0.7399(4) 0.7470(2) 0.0491(15) Uani 1 1 d .
H9 H 0.8704 0.8111 0.7380 0.059 Uiso 1 1 calc R
C10 C 0.7929(7) 0.6885(4) 0.6969(2) 0.0501(15) Uani 1 1 d .
C11 C 0.8721(8) 0.6046(4) 0.6750(2) 0.0527(16) Uani 1 1 d .
C12 C 0.8060(9) 0.5597(5) 0.6290(3) 0.0693(18) Uani 1 1 d .
H12 H 0.8598 0.5031 0.6149 0.083 Uiso 1 1 calc R
C13 C 0.6632(11) 0.5972(6) 0.6041(3) 0.085(2) Uani 1 1 d .
H13 H 0.6191 0.5661 0.5733 0.102 Uiso 1 1 calc R
C14 C 0.5846(10) 0.6812(6) 0.6247(3) 0.088(2) Uani 1 1 d .
H14 H 0.4885 0.7085 0.6075 0.105 Uiso 1 1 calc R
C15 C 0.6490(8) 0.7242(5) 0.6706(3) 0.0654(18) Uani 1 1 d .
H15 H 0.5931 0.7801 0.6848 0.078 Uiso 1 1 calc R
C16 C 0.7311(7) 0.7337(4) 0.7937(2) 0.0525(15) Uani 1 1 d .
H16A H 0.6153 0.7446 0.7797 0.063 Uiso 1 1 calc R
H16B H 0.7351 0.6665 0.8086 0.063 Uiso 1 1 calc R
C17 C 0.7637(8) 0.8069(4) 0.8383(2) 0.0508(15) Uani 1 1 d .
C18 C 0.6366(7) 0.8183(4) 0.8823(3) 0.0500(14) Uani 1 1 d .
C19 C 0.6697(10) 0.8820(4) 0.9257(3) 0.071(2) Uani 1 1 d .
H19 H 0.7755 0.9149 0.9273 0.085 Uiso 1 1 calc R
C20 C 0.5509(11) 0.8978(5) 0.9662(3) 0.073(2) Uani 1 1 d .
H20 H 0.5757 0.9418 0.9944 0.088 Uiso 1 1 calc R
C21 C 0.3962(10) 0.8487(5) 0.9649(3) 0.0684(18) Uani 1 1 d .
C22 C 0.3650(9) 0.7844(5) 0.9228(3) 0.081(2) Uani 1 1 d .
H22 H 0.2606 0.7498 0.9216 0.097 Uiso 1 1 calc R
C23 C 0.4820(8) 0.7696(5) 0.8826(3) 0.0682(18) Uani 1 1 d .
H23 H 0.4560 0.7253 0.8546 0.082 Uiso 1 1 calc R
C24 C 0.2619(12) 0.8696(6) 1.0081(3) 0.117(3) Uani 1 1 d .
H24A H 0.2880 0.8312 1.0400 0.176 Uiso 1 1 calc R
H24B H 0.1498 0.8511 0.9947 0.176 Uiso 1 1 calc R
H24C H 0.2627 0.9397 1.0169 0.176 Uiso 1 1 calc R
C25 C 0.9298(12) 0.2319(6) 0.9430(4) 0.127(3) Uani 1 1 d .
H25A H 1.0479 0.2442 0.9544 0.153 Uiso 1 1 calc R
H25B H 0.9310 0.2160 0.9046 0.153 Uiso 1 1 calc R
Cl1 Cl 0.8111(4) 0.3360(2) 0.95327(12) 0.1596(12) Uani 1 1 d .
Cl2 Cl 0.8476(4) 0.1316(2) 0.97878(15) 0.1814(13) Uani 1 1 d .
N1 N 1.1761(7) 0.7543(4) 0.7350(3) 0.0653(14) Uani 1 1 d .
N2 N 1.0232(8) 0.5684(5) 0.6983(3) 0.0633(19) Uani 1 1 d .
O1 O 1.3096(6) 0.7681(4) 0.7591(2) 0.0910(16) Uani 1 1 d .
O2 O 1.1528(6) 0.7807(5) 0.6886(2) 0.1059(19) Uani 1 1 d .
O3 O 0.8945(6) 0.8588(3) 0.83869(16) 0.0671(12) Uani 1 1 d .
H2N H 1.041(8) 0.523(4) 0.690(2) 0.04(2) Uiso 1 1 d .

loop_
_atom_site_aniso_label
_atom_site_aniso_U_11
_atom_site_aniso_U_22
_atom_site_aniso_U_33
_atom_site_aniso_U_23
_atom_site_aniso_U_13
_atom_site_aniso_U_12
Br1 0.1100(7) 0.1447(8) 0.0767(5) 0.0142(5) 0.0078(6) 0.0034(6)
C1 0.058(4) 0.050(4) 0.071(5) 0.003(4) -0.013(4) -0.001(3)
C2 0.093(6) 0.062(5) 0.116(6) 0.009(4) -0.041(6) 0.010(5)
C3 0.069(6) 0.047(4) 0.165(9) 0.000(5) -0.036(7) 0.008(4)
C4 0.042(5) 0.045(4) 0.156(8) 0.003(5) 0.011(5) 0.005(3)
C5 0.054(4) 0.050(4) 0.103(5) 0.012(4) 0.007(4) 0.006(4)
C6 0.044(4) 0.035(3) 0.079(5) 0.005(3) -0.003(3) 0.001(3)
C7 0.048(4) 0.046(4) 0.062(4) -0.006(3) 0.001(3) 0.001(3)
C8 0.035(3) 0.045(4) 0.054(4) 0.001(3) 0.000(3) -0.010(3)
C9 0.036(3) 0.040(3) 0.071(4) -0.007(3) 0.001(3) 0.003(3)
C10 0.032(3) 0.057(4) 0.061(4) 0.000(3) -0.003(3) 0.001(3)
C11 0.049(4) 0.052(4) 0.057(4) -0.001(3) 0.000(3) 0.002(3)
C12 0.072(5) 0.065(4) 0.071(5) -0.019(4) -0.003(4) 0.000(4)
C13 0.093(6) 0.087(6) 0.076(5) -0.017(4) -0.029(5) -0.013(5)
C14 0.073(5) 0.088(6) 0.102(6) -0.006(5) -0.034(5) 0.008(5)
C15 0.060(4) 0.061(4) 0.075(5) -0.015(4) -0.010(4) 0.010(4)
C16 0.041(3) 0.050(4) 0.066(4) -0.013(3) -0.003(3) -0.003(3)
C17 0.049(4) 0.042(4) 0.061(4) -0.003(3) -0.003(3) 0.000(3)
C18 0.046(4) 0.035(3) 0.068(4) 0.002(3) -0.004(4) -0.004(3)
C19 0.091(6) 0.045(4) 0.077(5) -0.015(4) -0.013(5) -0.014(4)
C20 0.100(6) 0.066(5) 0.054(5) -0.004(3) 0.004(5) -0.006(5)
C21 0.088(6) 0.057(4) 0.060(4) 0.003(4) 0.016(4) 0.002(4)
C22 0.080(6) 0.073(5) 0.089(5) -0.009(4) 0.011(5) -0.013(4)
C23 0.068(5) 0.069(5) 0.068(4) -0.018(4) 0.011(4) -0.017(4)
C24 0.137(8) 0.109(6) 0.106(6) -0.011(5) 0.046(6) -0.030(6)
C25 0.110(7) 0.119(8) 0.152(8) 0.005(6) 0.006(7) -0.002(7)
Cl1 0.198(3) 0.128(2) 0.153(2) -0.0232(17) 0.036(2) -0.011(2)
Cl2 0.191(3) 0.131(2) 0.223(3) -0.003(2) 0.014(3) -0.043(2)
N1 0.046(4) 0.052(3) 0.097(5) -0.004(3) 0.002(4) -0.005(3)
N2 0.062(4) 0.052(4) 0.076(5) -0.024(4) -0.011(3) 0.012(3)
O1 0.047(3) 0.090(4) 0.136(4) 0.009(3) -0.019(3) -0.026(3)
O2 0.086(4) 0.146(5) 0.086(4) 0.039(4) -0.003(3) -0.046(3)
O3 0.054(3) 0.053(2) 0.094(3) -0.019(2) 0.005(2) -0.014(2)

loop_
_atom_type_symbol
_atom_type_description
_atom_type_scat_dispersion_real
_atom_type_scat_dispersion_imag
_atom_type_scat_source
C C 0.0033 0.0016 'International Tables Vol C Tables 4.2.6.8 and 6.1.1.4'
H H 0.0000 0.0000 'International Tables Vol C Tables 4.2.6.8 and 6.1.1.4'
N N 0.0061 0.0033 'International Tables Vol C Tables 4.2.6.8 and 6.1.1.4'
O O 0.0106 0.0060 'International Tables Vol C Tables 4.2.6.8 and 6.1.1.4'
Br Br -0.2901 2.4595 'International Tables Vol C Tables 4.2.6.8 and 6.1.1.4'
Cl Cl 0.1484 0.1585 'International Tables Vol C Tables 4.2.6.8 and 6.1.1.4'

loop_
_geom_angle_atom_site_label_1
_geom_angle_atom_site_label_2
_geom_angle_atom_site_label_3
_geom_angle
C2 C1 C6 120.3(7)
C2 C1 Br1 118.4(6)
C6 C1 Br1 121.4(5)
C3 C2 C1 121.0(8)
C3 C2 H2 119.5
C1 C2 H2 119.5
C4 C3 C2 119.5(8)
C4 C3 H3 120.2
C2 C3 H3 120.2
C3 C4 C5 120.5(8)
C3 C4 H4 119.8
C5 C4 H4 119.8
C6 C5 C4 121.2(7)
C6 C5 H5 119.4
C4 C5 H5 119.4
C5 C6 C1 117.4(6)
C5 C6 C7 121.5(6)
C1 C6 C7 121.1(6)
N2 C7 C6 112.2(5)
N2 C7 C8 107.7(5)
C6 C7 C8 112.2(5)
N2 C7 H7 108.2
C6 C7 H7 108.2
C8 C7 H7 108.2
N1 C8 C7 110.8(4)
N1 C8 C9 111.4(4)
C7 C8 C9 111.5(4)
N1 C8 H8 107.7
C7 C8 H8 107.7
C9 C8 H8 107.7
C10 C9 C16 112.9(4)
C10 C9 C8 111.4(5)
C16 C9 C8 111.1(5)
C10 C9 H9 107.0
C16 C9 H9 107.0
C8 C9 H9 107.0
C15 C10 C11 117.1(6)
C15 C10 C9 119.9(6)
C11 C10 C9 123.0(5)
C12 C11 C10 120.4(6)
C12 C11 N2 120.0(6)
C10 C11 N2 119.5(6)
C13 C12 C11 120.9(6)
C13 C12 H12 119.6
C11 C12 H12 119.6
C12 C13 C14 119.6(7)
C12 C13 H13 120.2
C14 C13 H13 120.2
C15 C14 C13 119.2(7)
C15 C14 H14 120.4
C13 C14 H14 120.4
C14 C15 C10 122.8(6)
C14 C15 H15 118.6
C10 C15 H15 118.6
C17 C16 C9 114.7(5)
C17 C16 H16A 108.6
C9 C16 H16A 108.6
C17 C16 H16B 108.6
C9 C16 H16B 108.6
H16A C16 H16B 107.6
O3 C17 C18 119.2(5)
O3 C17 C16 120.9(5)
C18 C17 C16 119.9(5)
C23 C18 C19 116.8(6)
C23 C18 C17 122.8(6)
C19 C18 C17 120.5(6)
C20 C19 C18 122.0(6)
C20 C19 H19 119.0
C18 C19 H19 119.0
C21 C20 C19 119.8(6)
C21 C20 H20 120.1
C19 C20 H20 120.1
C20 C21 C22 118.2(6)
C20 C21 C24 119.9(7)
C22 C21 C24 121.8(8)
C23 C22 C21 121.8(7)
C23 C22 H22 119.1
C21 C22 H22 119.1
C22 C23 C18 121.4(6)
C22 C23 H23 119.3
C18 C23 H23 119.3
C21 C24 H24A 109.5
C21 C24 H24B 109.5
H24A C24 H24B 109.5
C21 C24 H24C 109.5
H24A C24 H24C 109.5
H24B C24 H24C 109.5
Cl1 C25 Cl2 111.3(6)
Cl1 C25 H25A 109.4
Cl2 C25 H25A 109.4
Cl1 C25 H25B 109.4
Cl2 C25 H25B 109.4
H25A C25 H25B 108.0
O1 N1 O2 123.3(6)
O1 N1 C8 117.5(6)
O2 N1 C8 119.2(6)
C11 N2 C7 118.0(6)
C11 N2 H2N 111(6)
C7 N2 H2N 116(5)

loop_
_geom_bond_atom_site_label_1
_geom_bond_atom_site_label_2
_geom_bond_distance
Br1 C1 1.867(6)
C1 C2 1.367(10)
C1 C6 1.385(8)
C2 C3 1.362(11)
C2 H2 0.9300
C3 C4 1.338(10)
C3 H3 0.9300
C4 C5 1.376(9)
C4 H4 0.9300
C5 C6 1.374(8)
C5 H5 0.9300
C6 C7 1.500(8)
C7 N2 1.439(8)
C7 C8 1.524(7)
C7 H7 0.9800
C8 N1 1.474(7)
C8 C9 1.546(7)
C8 H8 0.9800
C9 C10 1.496(7)
C9 C16 1.510(7)
C9 H9 0.9800
C10 C15 1.374(8)
C10 C11 1.385(8)
C11 C12 1.380(8)
C11 N2 1.389(8)
C12 C13 1.360(9)
C12 H12 0.9300
C13 C14 1.373(9)
C13 H13 0.9300
C14 C15 1.364(9)
C14 H14 0.9300
C15 H15 0.9300
C16 C17 1.493(8)
C16 H16A 0.9700
C16 H16B 0.9700
C17 O3 1.226(6)
C17 C18 1.471(8)
C18 C23 1.363(8)
C18 C19 1.389(8)
C19 C20 1.374(9)
C19 H19 0.9300
C20 C21 1.365(9)
C20 H20 0.9300
C21 C22 1.369(9)
C21 C24 1.512(9)
C22 C23 1.356(8)
C22 H22 0.9300
C23 H23 0.9300
C24 H24A 0.9600
C24 H24B 0.9600
C24 H24C 0.9600
C25 Cl1 1.684(9)
C25 Cl2 1.725(9)
C25 H25A 0.9700
C25 H25B 0.9700
N1 O1 1.205(6)
N1 O2 1.208(6)
N2 H2N 0.65(5)

loop_
_geom_torsion_atom_site_label_1
_geom_torsion_atom_site_label_2
_geom_torsion_atom_site_label_3
_geom_torsion_atom_site_label_4
_geom_torsion
C6 C1 C2 C3 -1.7(10)
Br1 C1 C2 C3 177.7(5)
C1 C2 C3 C4 0.5(11)
C2 C3 C4 C5 1.6(11)
C3 C4 C5 C6 -2.6(10)
C4 C5 C6 C1 1.4(9)
C4 C5 C6 C7 -179.2(6)
C2 C1 C6 C5 0.7(9)
Br1 C1 C6 C5 -178.6(4)
C2 C1 C6 C7 -178.7(5)
Br1 C1 C6 C7 2.0(8)
C5 C6 C7 N2 24.3(8)
C1 C6 C7 N2 -156.3(6)
C5 C6 C7 C8 -97.1(7)
C1 C6 C7 C8 82.3(7)
N2 C7 C8 N1 -65.2(6)
C6 C7 C8 N1 58.6(7)
N2 C7 C8 C9 59.4(6)
C6 C7 C8 C9 -176.7(5)
N1 C8 C9 C10 85.7(6)
C7 C8 C9 C10 -38.6(6)
N1 C8 C9 C16 -147.5(5)
C7 C8 C9 C16 88.2(6)
C16 C9 C10 C15 64.8(7)
C8 C9 C10 C15 -169.4(5)
C16 C9 C10 C11 -115.0(6)
C8 C9 C10 C11 10.8(7)
C15 C10 C11 C12 -0.5(8)
C9 C10 C11 C12 179.3(5)
C15 C10 C11 N2 176.7(5)
C9 C10 C11 N2 -3.5(9)
C10 C11 C12 C13 0.6(9)
N2 C11 C12 C13 -176.6(6)
C11 C12 C13 C14 0.5(10)
C12 C13 C14 C15 -1.6(11)
C13 C14 C15 C10 1.6(11)
C11 C10 C15 C14 -0.6(9)
C9 C10 C15 C14 179.6(6)
C10 C9 C16 C17 -163.2(5)
C8 C9 C16 C17 70.8(6)
C9 C16 C17 O3 -7.8(8)
C9 C16 C17 C18 171.4(5)
O3 C17 C18 C23 174.5(6)
C16 C17 C18 C23 -4.7(8)
O3 C17 C18 C19 -4.4(8)
C16 C17 C18 C19 176.4(5)
C23 C18 C19 C20 -1.9(9)
C17 C18 C19 C20 177.1(6)
C18 C19 C20 C21 1.2(10)
C19 C20 C21 C22 0.2(10)
C19 C20 C21 C24 -177.2(6)
C20 C21 C22 C23 -0.7(10)
C24 C21 C22 C23 176.5(7)
C21 C22 C23 C18 0.0(11)
C19 C18 C23 C22 1.3(9)
C17 C18 C23 C22 -177.7(6)
C7 C8 N1 O1 -89.3(6)
C9 C8 N1 O1 146.0(5)
C7 C8 N1 O2 89.5(6)
C9 C8 N1 O2 -35.2(8)
C12 C11 N2 C7 -156.1(6)
C10 C11 N2 C7 26.7(8)
C6 C7 N2 C11 -178.1(5)
C8 C7 N2 C11 -54.2(7)
